data_2213358
loop_
_publ_author_name
'Li, Jian'
'Liang, Zu-Pei'
'Guo, Huan-Mei'

_publ_section_title
;
 Phthalic acid--4,6-dimethylpyrimidin-2-amine (1/1)
;
_journal_coeditor_code HB2370
_journal_issue 5
_journal_name_full 'Acta Crystallographica Section E'
_journal_page_first o2673
_journal_page_last o2673
_journal_paper_doi 10.1107/S1600536807019265
_journal_volume 63
_journal_year 2007
_chemical_formula_iupac 'C8 H6 O4, C6 H9 N3'
_chemical_formula_moiety 'C8 H6 O4, C6 H9 N3'
_chemical_formula_sum 'C14 H15 N3 O4'
_chemical_formula_weight 289.29
_chemical_name_systematic
;
Phthalic acid--4,6-dimethylpyrimidin-2-amine (1/1)
;
_space_group_IT_number 14
_symmetry_cell_setting monoclinic
_symmetry_space_group_name_Hall '-P 2yn'
_symmetry_space_group_name_H-M 'P 1 21/n 1'
_atom_sites_solution_hydrogens mixed
_atom_sites_solution_primary direct
_atom_sites_solution_secondary difmap
_cell_angle_alpha 90.00
_cell_angle_beta 112.108(8)
_cell_angle_gamma 90.00
_cell_formula_units_Z 4
_cell_length_a 14.472(7)
_cell_length_b 7.083(4)
_cell_length_c 14.563(8)
_cell_measurement_reflns_used 1525
_cell_measurement_temperature 294(2)
_cell_measurement_theta_max 24.92
_cell_measurement_theta_min 2.51
_cell_volume 1383.0(13)
_computing_cell_refinement 'SAINT (Bruker, 1997)'
_computing_data_collection 'SMART (Bruker, 1997)'
_computing_data_reduction SAINT
_computing_molecular_graphics 'SHELXTL (Bruker, 1997'
_computing_publication_material SHELXTL
_computing_structure_refinement 'SHELXL97 (Sheldrick, 1997)'
_computing_structure_solution 'SHELXS97 (Sheldrick, 1997)'
_diffrn_ambient_temperature 294(2)
_diffrn_measured_fraction_theta_full 0.993
_diffrn_measured_fraction_theta_max 0.993
_diffrn_measurement_device_type 'Bruker SMART CCD'
_diffrn_measurement_method \w
_diffrn_radiation_monochromator graphite
_diffrn_radiation_source 'fine-focus sealed tube'
_diffrn_radiation_type MoK\a
_diffrn_radiation_wavelength 0.71073
_diffrn_reflns_av_R_equivalents 0.0467
_diffrn_reflns_av_sigmaI/netI 0.0580
_diffrn_reflns_limit_h_max 17
_diffrn_reflns_limit_h_min -18
_diffrn_reflns_limit_k_max 8
_diffrn_reflns_limit_k_min -7
_diffrn_reflns_limit_l_max 15
_diffrn_reflns_limit_l_min -18
_diffrn_reflns_number 7676
_diffrn_reflns_theta_full 26.37
_diffrn_reflns_theta_max 26.37
_diffrn_reflns_theta_min 1.69
_exptl_absorpt_coefficient_mu 0.104
_exptl_absorpt_correction_T_max 0.982
_exptl_absorpt_correction_T_min 0.976
_exptl_absorpt_correction_type multi-scan
_exptl_absorpt_process_details '(SADABS; Bruker, 1997)'
_exptl_crystal_colour yellow
_exptl_crystal_density_diffrn 1.389
_exptl_crystal_density_method 'not measured'
_exptl_crystal_description block
_exptl_crystal_F_000 608
_exptl_crystal_size_max 0.24
_exptl_crystal_size_mid 0.22
_exptl_crystal_size_min 0.18
_refine_diff_density_max 0.191
_refine_diff_density_min -0.222
_refine_ls_extinction_method none
_refine_ls_goodness_of_fit_ref 1.005
_refine_ls_hydrogen_treatment mixed
_refine_ls_matrix_type full
_refine_ls_number_parameters 202
_refine_ls_number_reflns 2801
_refine_ls_number_restraints 3
_refine_ls_restrained_S_all 1.005
_refine_ls_R_factor_all 0.1023
_refine_ls_R_factor_gt 0.0469
_refine_ls_shift/su_max 0.001
_refine_ls_shift/su_mean 0.000
_refine_ls_structure_factor_coef Fsqd
_refine_ls_weighting_details 'calc w=1/[\s^2^(Fo^2^)+(0.0663P)^2^] where P=(Fo^2^+2Fc^2^)/3'
_refine_ls_weighting_scheme calc
_refine_ls_wR_factor_gt 0.1093
_refine_ls_wR_factor_ref 0.1354
_reflns_number_gt 1550
_reflns_number_total 2801
_reflns_threshold_expression I>2\s(I)
_cod_data_source_file hb2370.cif
_cod_data_source_block I
_cod_depositor_comments
;
The following automatic conversions were performed:
'_symmetry_cell_setting' value 'Monoclinic' changed to 'monoclinic'
according to '/home/saulius/struct/CIF-dictionaries/cif_core.dic'
dictionary named 'cif_core.dic' version 2.4.1 from 2010-06-29.

Automatic conversion script
Id: cif_fix_enum 1527 2010-12-29 10:47:43Z saulius 

The following automatic conversions were performed:

'_symmetry_cell_setting' value 'Monoclinic' changed to 'monoclinic'
according to /home/saulius/struct/CIF-dictionaries/cif_core.dic
dictionary named 'cif_core.dic' version 2.4.1 from 2010-06-29.

Automatic conversion script
Id: cif_fix_values 1715 2011-07-08 13:25:40Z adriana 

The following automatic conversions were performed:

'_atom_sites_solution_hydrogens' value 'difmap and geom' was changed
to 'mixed'.

Automatic conversion script
Id: cif_fix_values 6452 2018-10-05 10:23:21Z andrius 
;
_cod_original_cell_volume 1383.1(12)
_cod_original_sg_symbol_H-M 'P 21/n'
_cod_database_code 2213358
_cod_database_fobs_code 2213358

loop_
_symmetry_equiv_pos_as_xyz
'x, y, z'
'-x+1/2, y+1/2, -z+1/2'
'-x, -y, -z'
'x-1/2, -y-1/2, z-1/2'

loop_
_atom_site_type_symbol
_atom_site_label
_atom_site_fract_x
_atom_site_fract_y
_atom_site_fract_z
_atom_site_U_iso_or_equiv
_atom_site_adp_type
_atom_site_calc_flag
_atom_site_refinement_flags
_atom_site_occupancy
O O1 0.32059(11) 0.0730(2) 0.57966(11) 0.0495(5) Uani d . 1
H H1 0.2975 0.1014 0.6213 0.074 Uiso calc R 1
O O2 0.17859(12) 0.1937(2) 0.47642(12) 0.0536(5) Uani d . 1
O O3 0.10073(11) -0.1554(3) 0.37463(12) 0.0545(5) Uani d . 1
O O4 0.04800(11) -0.0115(2) 0.22987(12) 0.0491(5) Uani d . 1
H H4 -0.0064 -0.0495 0.2275 0.074 Uiso calc R 1
N N1 0.26384(13) 0.1281(3) 0.72801(14) 0.0374(5) Uani d . 1
N N2 0.13632(13) 0.1101(2) 0.79262(13) 0.0382(5) Uani d . 1
N N3 0.09888(15) 0.1281(3) 0.62636(15) 0.0518(6) Uani d D 1
C C1 0.25648(17) 0.1130(3) 0.49214(17) 0.0380(5) Uani d . 1
C C2 0.28825(15) 0.0563(3) 0.41096(16) 0.0343(5) Uani d . 1
C C3 0.38602(16) 0.0813(3) 0.42031(17) 0.0408(6) Uani d . 1
H H3 0.4329 0.1256 0.4797 0.049 Uiso calc R 1
C C4 0.41430(17) 0.0416(3) 0.34297(18) 0.0448(6) Uani d . 1
H H4A 0.4804 0.0580 0.3501 0.054 Uiso calc R 1
C C5 0.34617(17) -0.0222(3) 0.25536(19) 0.0452(6) Uani d . 1
H H5 0.3658 -0.0489 0.2029 0.054 Uiso calc R 1
C C6 0.24853(17) -0.0469(3) 0.24448(18) 0.0408(6) Uani d . 1
H H6 0.2020 -0.0879 0.1841 0.049 Uiso calc R 1
C C7 0.21890(15) -0.0116(3) 0.32215(16) 0.0344(5) Uani d . 1
C C8 0.11693(16) -0.0646(3) 0.31263(17) 0.0377(5) Uani d . 1
C C9 0.16713(16) 0.1230(3) 0.71695(17) 0.0370(5) Uani d . 1
C C10 0.20528(16) 0.1091(3) 0.88369(16) 0.0377(5) Uani d . 1
C C11 0.30461(17) 0.1199(3) 0.89960(17) 0.0444(6) Uani d . 1
H H11 0.3525 0.1231 0.9637 0.053 Uiso calc R 1
C C12 0.33204(16) 0.1260(3) 0.81947(17) 0.0393(6) Uani d . 1
C C13 0.43803(16) 0.1279(4) 0.8298(2) 0.0547(7) Uani d . 1
H H13A 0.4579 0.0026 0.8200 0.082 Uiso calc R 1
H H13B 0.4790 0.1710 0.8950 0.082 Uiso calc R 1
H H13C 0.4458 0.2112 0.7812 0.082 Uiso calc R 1
C C14 0.16923(18) 0.0961(4) 0.96640(17) 0.0509(7) Uani d . 1
H H14A 0.1267 0.2017 0.9636 0.076 Uiso calc R 1
H H14B 0.2252 0.0973 1.0284 0.076 Uiso calc R 1
H H14C 0.1325 -0.0191 0.9606 0.076 Uiso calc R 1
H H3A 0.0349(8) 0.138(3) 0.6152(15) 0.050(7) Uiso d D 1
H H3B 0.1167(14) 0.147(3) 0.5749(12) 0.051(7) Uiso d D 1

loop_
_atom_site_aniso_label
_atom_site_aniso_U_11
_atom_site_aniso_U_22
_atom_site_aniso_U_33
_atom_site_aniso_U_12
_atom_site_aniso_U_13
_atom_site_aniso_U_23
O1 0.0374(10) 0.0815(13) 0.0298(10) 0.0072(8) 0.0131(8) 0.0016(8)
O2 0.0453(10) 0.0756(12) 0.0422(11) 0.0223(9) 0.0192(9) 0.0043(8)
O3 0.0366(10) 0.0792(13) 0.0503(12) -0.0038(8) 0.0192(9) 0.0189(9)
O4 0.0318(9) 0.0744(12) 0.0411(10) -0.0030(8) 0.0139(9) 0.0074(8)
N1 0.0288(10) 0.0498(12) 0.0334(11) -0.0021(8) 0.0114(9) -0.0012(8)
N2 0.0342(11) 0.0511(12) 0.0306(11) -0.0025(9) 0.0135(9) -0.0026(8)
N3 0.0286(12) 0.0970(17) 0.0292(12) 0.0010(11) 0.0104(10) 0.0023(11)
C1 0.0330(13) 0.0462(14) 0.0366(14) -0.0003(11) 0.0153(12) 0.0009(11)
C2 0.0329(12) 0.0393(13) 0.0318(13) 0.0028(10) 0.0133(11) 0.0045(9)
C3 0.0279(12) 0.0564(16) 0.0369(14) 0.0034(11) 0.0110(11) 0.0051(11)
C4 0.0301(13) 0.0609(16) 0.0474(16) 0.0045(11) 0.0192(13) 0.0072(12)
C5 0.0435(14) 0.0560(16) 0.0457(16) 0.0021(12) 0.0279(13) -0.0014(12)
C6 0.0398(14) 0.0502(15) 0.0342(13) -0.0019(11) 0.0161(11) -0.0051(10)
C7 0.0314(12) 0.0396(13) 0.0352(13) 0.0012(9) 0.0159(11) 0.0026(10)
C8 0.0328(13) 0.0463(14) 0.0347(14) 0.0008(10) 0.0135(12) -0.0020(11)
C9 0.0331(13) 0.0443(14) 0.0339(14) -0.0036(10) 0.0127(12) -0.0035(10)
C10 0.0403(14) 0.0416(14) 0.0312(13) -0.0020(10) 0.0132(12) -0.0024(10)
C11 0.0368(14) 0.0584(16) 0.0314(14) -0.0009(11) 0.0053(11) -0.0030(11)
C12 0.0324(12) 0.0424(14) 0.0401(15) -0.0038(10) 0.0104(12) -0.0051(10)
C13 0.0347(14) 0.0735(19) 0.0535(18) -0.0026(12) 0.0139(13) 0.0005(13)
C14 0.0509(16) 0.0693(18) 0.0356(15) 0.0022(13) 0.0196(13) 0.0005(12)

loop_
_atom_type_symbol
_atom_type_description
_atom_type_scat_dispersion_real
_atom_type_scat_dispersion_imag
_atom_type_scat_source
C C 0.0033 0.0016 'International Tables Vol C Tables 4.2.6.8 and 6.1.1.4'
H H 0.0000 0.0000 'International Tables Vol C Tables 4.2.6.8 and 6.1.1.4'
N N 0.0061 0.0033 'International Tables Vol C Tables 4.2.6.8 and 6.1.1.4'
O O 0.0106 0.0060 'International Tables Vol C Tables 4.2.6.8 and 6.1.1.4'

loop_
_geom_angle_atom_site_label_1
_geom_angle_atom_site_label_2
_geom_angle_atom_site_label_3
_geom_angle
C1 O1 H1 109.5
C8 O4 H4 109.5
C12 N1 C9 117.81(19)
C10 N2 C9 117.72(19)
C9 N3 H3A 121.8(13)
C9 N3 H3B 120.1(13)
H3A N3 H3B 116.8(15)
O2 C1 O1 124.3(2)
O2 C1 C2 121.8(2)
O1 C1 C2 113.89(19)
C3 C2 C7 119.3(2)
C3 C2 C1 120.2(2)
C7 C2 C1 120.37(19)
C4 C3 C2 120.4(2)
C4 C3 H3 119.8
C2 C3 H3 119.8
C5 C4 C3 120.3(2)
C5 C4 H4A 119.8
C3 C4 H4A 119.8
C4 C5 C6 120.1(2)
C4 C5 H5 120.0
C6 C5 H5 120.0
C5 C6 C7 120.5(2)
C5 C6 H6 119.7
C7 C6 H6 119.7
C6 C7 C2 119.2(2)
C6 C7 C8 119.1(2)
C2 C7 C8 121.39(19)
O3 C8 O4 123.6(2)
O3 C8 C7 122.4(2)
O4 C8 C7 113.88(19)
N3 C9 N2 118.0(2)
N3 C9 N1 118.2(2)
N2 C9 N1 123.8(2)
N2 C10 C11 121.1(2)
N2 C10 C14 116.7(2)
C11 C10 C14 122.2(2)
C12 C11 C10 118.7(2)
C12 C11 H11 120.6
C10 C11 H11 120.6
N1 C12 C11 120.8(2)
N1 C12 C13 116.9(2)
C11 C12 C13 122.3(2)
C12 C13 H13A 109.5
C12 C13 H13B 109.5
H13A C13 H13B 109.5
C12 C13 H13C 109.5
H13A C13 H13C 109.5
H13B C13 H13C 109.5
C10 C14 H14A 109.5
C10 C14 H14B 109.5
H14A C14 H14B 109.5
C10 C14 H14C 109.5
H14A C14 H14C 109.5
H14B C14 H14C 109.5

loop_
_geom_bond_atom_site_label_1
_geom_bond_atom_site_label_2
_geom_bond_distance
O1 C1 1.294(3)
O1 H1 0.8200
O2 C1 1.206(2)
O3 C8 1.201(3)
O4 C8 1.298(3)
O4 H4 0.8200
N1 C12 1.326(3)
N1 C9 1.348(3)
N2 C10 1.326(3)
N2 C9 1.338(3)
N3 C9 1.318(3)
N3 H3A 0.881(9)
N3 H3B 0.890(19)
C1 C2 1.476(3)
C2 C3 1.381(3)
C2 C7 1.391(3)
C3 C4 1.365(3)
C3 H3 0.9300
C4 C5 1.363(3)
C4 H4A 0.9300
C5 C6 1.373(3)
C5 H5 0.9300
C6 C7 1.375(3)
C6 H6 0.9300
C7 C8 1.478(3)
C10 C11 1.369(3)
C10 C14 1.485(3)
C11 C12 1.367(3)
C11 H11 0.9300
C12 C13 1.484(3)
C13 H13A 0.9600
C13 H13B 0.9600
C13 H13C 0.9600
C14 H14A 0.9600
C14 H14B 0.9600
C14 H14C 0.9600

loop_
_geom_hbond_atom_site_label_D
_geom_hbond_atom_site_label_H
_geom_hbond_atom_site_label_A
_geom_hbond_site_symmetry_A
_geom_hbond_distance_DH
_geom_hbond_distance_HA
_geom_hbond_distance_DA
_geom_hbond_angle_DHA
O1 H1 N1 . 0.82 1.81 2.613(3) 168
O4 H4 N2 3_556 0.82 1.84 2.656(3) 172
N3 H3A O3 3_556 0.881(9) 2.027(9) 2.890(3) 166.2(18)
N3 H3B O2 . 0.890(19) 1.984(19) 2.865(3) 170.7(19)

loop_
_geom_torsion_atom_site_label_1
_geom_torsion_atom_site_label_2
_geom_torsion_atom_site_label_3
_geom_torsion_atom_site_label_4
_geom_torsion
O2 C1 C2 C3 137.6(2)
O1 C1 C2 C3 -40.5(3)
O2 C1 C2 C7 -38.4(3)
O1 C1 C2 C7 143.5(2)
C7 C2 C3 C4 0.6(3)
C1 C2 C3 C4 -175.4(2)
C2 C3 C4 C5 0.4(4)
C3 C4 C5 C6 -0.1(4)
C4 C5 C6 C7 -1.3(3)
C5 C6 C7 C2 2.4(3)
C5 C6 C7 C8 -171.6(2)
C3 C2 C7 C6 -2.0(3)
C1 C2 C7 C6 174.0(2)
C3 C2 C7 C8 171.8(2)
C1 C2 C7 C8 -12.2(3)
C6 C7 C8 O3 129.6(3)
C2 C7 C8 O3 -44.3(3)
C6 C7 C8 O4 -47.6(3)
C2 C7 C8 O4 138.6(2)
C10 N2 C9 N3 -178.6(2)
C10 N2 C9 N1 2.5(3)
C12 N1 C9 N3 178.9(2)
C12 N1 C9 N2 -2.1(3)
C9 N2 C10 C11 -0.3(3)
C9 N2 C10 C14 179.6(2)
N2 C10 C11 C12 -2.0(3)
C14 C10 C11 C12 178.1(2)
C9 N1 C12 C11 -0.4(3)
C9 N1 C12 C13 178.8(2)
C10 C11 C12 N1 2.3(3)
C10 C11 C12 C13 -176.8(2)

loop_
_cod_related_entry_id
_cod_related_entry_database
_cod_related_entry_code
1 ChemSpider 21124718
